data_4087997
loop_
_publ_author_name
'Arnold, Nicole'
'Mozo, Silvia'
'Paul, Ursula'
'Radius, Udo'
'Braunschweig, Holger'

_publ_section_title
;
 Aryldihydroborane Coordination to Iridium and Osmium Hydrido Complexes
;
_journal_issue 24
_journal_name_full Organometallics
_journal_page_first 5709
_journal_paper_doi 10.1021/acs.organomet.5b00788
_journal_volume 34
_journal_year 2015
_chemical_formula_moiety 'C26 H36 B Cl2 Ir'
_chemical_formula_sum 'C26 H36 B Cl2 Ir'
_chemical_formula_weight 622.46
_space_group_crystal_system monoclinic
_space_group_IT_number 14
_space_group_name_Hall '-P 2ybc'
_space_group_name_H-M_alt 'P 1 21/c 1'
_atom_sites_solution_hydrogens mixed
_atom_sites_solution_secondary iterative
_audit_creation_method SHELXL-2014/7
_cell_angle_alpha 90
_cell_angle_beta 104.520(5)
_cell_angle_gamma 90
_cell_formula_units_Z 4
_cell_length_a 9.829(2)
_cell_length_b 15.790(3)
_cell_length_c 17.032(4)
_cell_measurement_temperature 100(2)
_cell_volume 2558.9(9)
_computing_cell_refinement 'Saint+ ver. V7.53A (Bruker AXS)'
_computing_data_collection 'APEX2 ver. 2014.9 (Bruker AXS)'
_computing_data_reduction 'Saint+ ver. V7.53A (Bruker AXS)'
_computing_molecular_graphics 'ShelXLe (Huebschle et all, 2011)'
_computing_publication_material 'SHELXL-2014/7 (Sheldrick, 2014)'
_computing_structure_refinement 'SHELXL-2014/7 (Sheldrick, 2014)'
_computing_structure_solution 'SHELXT (Sheldrick, 2012)'
_diffrn_ambient_temperature 100(2)
_diffrn_detector 'CCD area detector (Apex2)'
_diffrn_detector_area_resol_mean 8.333
_diffrn_measured_fraction_theta_full 1.000
_diffrn_measured_fraction_theta_max 1.000
_diffrn_measurement_device_type 'Bruker X8-APEX II'
_diffrn_measurement_method '\f and \w scans'
_diffrn_radiation_type MoK\a
_diffrn_radiation_wavelength 0.71073
_diffrn_reflns_av_R_equivalents 0.0453
_diffrn_reflns_av_unetI/netI 0.0262
_diffrn_reflns_Laue_measured_fraction_full 1.000
_diffrn_reflns_Laue_measured_fraction_max 1.000
_diffrn_reflns_limit_h_max 12
_diffrn_reflns_limit_h_min -12
_diffrn_reflns_limit_k_max 19
_diffrn_reflns_limit_k_min -19
_diffrn_reflns_limit_l_max 21
_diffrn_reflns_limit_l_min -21
_diffrn_reflns_number 42538
_diffrn_reflns_point_group_measured_fraction_full 1.000
_diffrn_reflns_point_group_measured_fraction_max 1.000
_diffrn_reflns_theta_full 26.000
_diffrn_reflns_theta_max 26.372
_diffrn_reflns_theta_min 1.786
_diffrn_source 'rotating-anode (Nonius FR-591)'
_exptl_absorpt_coefficient_mu 5.437
_exptl_absorpt_correction_T_max 0.7454
_exptl_absorpt_correction_T_min 0.6564
_exptl_absorpt_correction_type multi-scan
_exptl_absorpt_process_details 'SadAbs 2008/1 (Bruker AXS)'
_exptl_crystal_colour orange
_exptl_crystal_density_diffrn 1.616
_exptl_crystal_description block
_exptl_crystal_F_000 1232
_exptl_crystal_size_max 0.140
_exptl_crystal_size_mid 0.120
_exptl_crystal_size_min 0.120
_refine_diff_density_max 0.754
_refine_diff_density_min -0.381
_refine_diff_density_rms 0.085
_refine_ls_extinction_method none
_refine_ls_goodness_of_fit_ref 1.052
_refine_ls_hydrogen_treatment mixed
_refine_ls_matrix_type full
_refine_ls_number_parameters 288
_refine_ls_number_reflns 5237
_refine_ls_number_restraints 0
_refine_ls_restrained_S_all 1.052
_refine_ls_R_factor_all 0.0236
_refine_ls_R_factor_gt 0.0194
_refine_ls_shift/su_max 0.002
_refine_ls_shift/su_mean 0.000
_refine_ls_structure_factor_coef Fsqd
_refine_ls_weighting_details 'w=1/[\s^2^(Fo^2^)+(0.0181P)^2^+1.5693P] where P=(Fo^2^+2Fc^2^)/3'
_refine_ls_weighting_scheme calc
_refine_ls_wR_factor_gt 0.0432
_refine_ls_wR_factor_ref 0.0443
_reflns_Friedel_coverage 0.000
_reflns_number_gt 4654
_reflns_number_total 5237
_reflns_threshold_expression 'I > 2\s(I)'
_cod_data_source_file om5b00788_si_005.cif
_cod_data_source_block 11
_cod_original_cell_volume 2559.0(9)
_cod_original_sg_symbol_H-M 'P 21/c'
_cod_database_code 4087997
_shelx_shelxl_version_number 2014/7
_shelx_space_group_comment
;
The symmetry employed for this shelxl refinement is uniquely defined
by the following loop, which should always be used as a source of
symmetry information in preference to the above space-group names.
They are only intended as comments.
;
_shelx_estimated_absorpt_t_min 0.517
_shelx_estimated_absorpt_t_max 0.561

loop_
_space_group_symop_operation_xyz
'x, y, z'
'-x, y+1/2, -z+1/2'
'-x, -y, -z'
'x, -y-1/2, z-1/2'

loop_
_atom_site_label
_atom_site_type_symbol
_atom_site_fract_x
_atom_site_fract_y
_atom_site_fract_z
_atom_site_U_iso_or_equiv
_atom_site_adp_type
_atom_site_occupancy
_atom_site_site_symmetry_order
_atom_site_calc_flag
_atom_site_refinement_flags_posn
_atom_site_refinement_flags_adp
Ir1 Ir 0.48922(2) 0.40291(2) 0.83527(2) 0.01587(4) Uani 1 1 d . .
Cl1 Cl 0.43117(8) 0.54767(4) 0.80648(5) 0.02715(16) Uani 1 1 d . .
B1 B 0.7059(4) 0.41919(19) 0.82570(19) 0.0197(7) Uani 1 1 d . .
C1 C 0.4620(3) 0.26950(16) 0.86080(17) 0.0218(6) Uani 1 1 d . .
C2 C 0.3568(3) 0.29320(17) 0.78849(17) 0.0224(6) Uani 1 1 d . .
Cl2 Cl 0.77967(8) 0.52000(5) 0.80339(5) 0.03258(18) Uani 1 1 d . .
C3 C 0.2712(3) 0.35852(17) 0.80795(18) 0.0242(6) Uani 1 1 d . .
C5 C 0.4369(3) 0.31981(17) 0.92618(17) 0.0245(6) Uani 1 1 d . .
C4 C 0.3211(3) 0.37567(17) 0.89389(19) 0.0246(6) Uani 1 1 d . .
C11 C 0.5665(3) 0.19824(18) 0.8686(2) 0.0326(7) Uani 1 1 d . .
H11A H 0.6505 0.2116 0.9117 0.049 Uiso 1 1 calc R U
H11B H 0.5927 0.1911 0.8171 0.049 Uiso 1 1 calc R U
H11C H 0.5243 0.1457 0.8820 0.049 Uiso 1 1 calc R U
H102 H 0.647(3) 0.4368(19) 0.8898(19) 0.036(9) Uiso 1 1 d . .
H101 H 0.580(3) 0.4084(17) 0.7679(19) 0.030(9) Uiso 1 1 d . .
C12 C 0.3388(4) 0.2524(2) 0.70623(18) 0.0378(8) Uani 1 1 d . .
H12A H 0.2627 0.2106 0.6976 0.057 Uiso 1 1 calc R U
H12B H 0.4264 0.2241 0.7038 0.057 Uiso 1 1 calc R U
H12C H 0.3155 0.2959 0.6640 0.057 Uiso 1 1 calc R U
C13 C 0.1461(3) 0.39927(19) 0.7516(2) 0.0399(9) Uani 1 1 d . .
H13A H 0.1496 0.3895 0.6954 0.060 Uiso 1 1 calc R U
H13B H 0.1474 0.4603 0.7622 0.060 Uiso 1 1 calc R U
H13C H 0.0597 0.3747 0.7606 0.060 Uiso 1 1 calc R U
C14 C 0.2586(4) 0.4387(2) 0.9399(2) 0.0416(9) Uani 1 1 d . .
H14A H 0.2420 0.4920 0.9096 0.062 Uiso 1 1 calc R U
H14B H 0.3235 0.4485 0.9931 0.062 Uiso 1 1 calc R U
H14C H 0.1693 0.4169 0.9473 0.062 Uiso 1 1 calc R U
C15 C 0.5153(4) 0.3128(2) 1.01374(18) 0.0397(9) Uani 1 1 d . .
H15A H 0.4660 0.2734 1.0415 0.060 Uiso 1 1 calc R U
H15B H 0.5207 0.3686 1.0394 0.060 Uiso 1 1 calc R U
H15C H 0.6105 0.2917 1.0175 0.060 Uiso 1 1 calc R U
C21 C 0.8138(3) 0.34301(16) 0.83868(16) 0.0183(6) Uani 1 1 d . .
C22 C 0.9023(3) 0.32780(17) 0.91699(16) 0.0208(6) Uani 1 1 d . .
C23 C 0.9936(3) 0.25905(18) 0.93025(18) 0.0268(7) Uani 1 1 d . .
C24 C 0.9983(3) 0.20659(19) 0.86493(19) 0.0291(7) Uani 1 1 d . .
H24 H 1.0610 0.1597 0.8741 0.035 Uiso 1 1 calc R U
C25 C 0.9150(3) 0.22028(17) 0.78722(18) 0.0249(6) Uani 1 1 d . .
C26 C 0.8223(3) 0.28952(17) 0.77385(17) 0.0215(6) Uani 1 1 d . .
C32 C 0.8981(3) 0.38705(18) 0.98715(18) 0.0274(7) Uani 1 1 d . .
H32A H 0.8228 0.3693 1.0119 0.041 Uiso 1 1 calc R U
H32B H 0.8804 0.4451 0.9668 0.041 Uiso 1 1 calc R U
H32C H 0.9884 0.3848 1.0278 0.041 Uiso 1 1 calc R U
C33 C 1.0888(4) 0.2398(2) 1.0132(2) 0.0397(8) Uani 1 1 d . .
H33A H 1.1561 0.2863 1.0299 0.060 Uiso 1 1 calc R U
H33B H 1.1399 0.1870 1.0108 0.060 Uiso 1 1 calc R U
H33C H 1.0320 0.2338 1.0527 0.060 Uiso 1 1 calc R U
C35 C 0.9271(4) 0.1614(2) 0.7191(2) 0.0362(8) Uani 1 1 d . .
H35A H 0.9928 0.1155 0.7410 0.054 Uiso 1 1 calc R U
H35B H 0.9618 0.1931 0.6787 0.054 Uiso 1 1 calc R U
H35C H 0.8346 0.1375 0.6937 0.054 Uiso 1 1 calc R U
C36 C 0.7333(3) 0.3050(2) 0.68836(17) 0.0322(7) Uani 1 1 d . .
H36A H 0.6598 0.2616 0.6744 0.048 Uiso 1 1 calc R U
H36B H 0.7928 0.3022 0.6501 0.048 Uiso 1 1 calc R U
H36C H 0.6897 0.3611 0.6855 0.048 Uiso 1 1 calc R U
C41 C 0.8424(4) 0.0427(2) 1.0047(3) 0.0574(11) Uani 1 1 d . .
H41 H 0.9183 0.0814 1.0105 0.069 Uiso 1 1 calc R U
C42 C 0.7637(5) 0.0211(3) 0.9285(3) 0.0583(12) Uani 1 1 d . .
H42 H 0.7857 0.0446 0.8818 0.070 Uiso 1 1 calc R U
C43 C 0.6539(5) -0.0343(2) 0.9200(2) 0.0545(11) Uani 1 1 d . .
H43 H 0.5997 -0.0494 0.8674 0.065 Uiso 1 1 calc R U
C44 C 0.6221(4) -0.0682(2) 0.9882(3) 0.0494(10) Uani 1 1 d . .
H44 H 0.5451 -0.1060 0.9827 0.059 Uiso 1 1 calc R U
C45 C 0.7032(4) -0.0468(2) 1.0646(2) 0.0431(9) Uani 1 1 d . .
H45 H 0.6832 -0.0707 1.1116 0.052 Uiso 1 1 calc R U
C46 C 0.8113(4) 0.0086(2) 1.0720(2) 0.0480(10) Uani 1 1 d . .
H46 H 0.8660 0.0238 1.1244 0.058 Uiso 1 1 calc R U

loop_
_atom_site_aniso_label
_atom_site_aniso_U_11
_atom_site_aniso_U_22
_atom_site_aniso_U_33
_atom_site_aniso_U_23
_atom_site_aniso_U_13
_atom_site_aniso_U_12
Ir1 0.01524(6) 0.01535(6) 0.01689(6) -0.00056(4) 0.00377(4) 0.00008(4)
Cl1 0.0263(4) 0.0179(3) 0.0368(4) 0.0028(3) 0.0070(3) 0.0026(3)
B1 0.0200(17) 0.0204(15) 0.0187(15) -0.0018(12) 0.0049(13) -0.0041(13)
C1 0.0224(16) 0.0168(13) 0.0273(15) 0.0004(11) 0.0083(13) -0.0034(11)
C2 0.0230(15) 0.0191(13) 0.0247(14) -0.0013(11) 0.0054(12) -0.0096(12)
Cl2 0.0290(4) 0.0251(4) 0.0459(5) 0.0033(3) 0.0135(4) -0.0045(3)
C3 0.0148(14) 0.0208(14) 0.0360(17) 0.0038(12) 0.0043(13) -0.0041(12)
C5 0.0305(17) 0.0217(13) 0.0235(15) 0.0027(11) 0.0107(13) -0.0074(13)
C4 0.0230(16) 0.0193(13) 0.0371(17) -0.0016(12) 0.0179(14) -0.0054(12)
C11 0.0303(18) 0.0200(15) 0.050(2) 0.0063(13) 0.0145(16) 0.0025(13)
C12 0.052(2) 0.0320(17) 0.0271(17) -0.0073(13) 0.0066(16) -0.0162(16)
C13 0.0185(17) 0.0338(17) 0.062(2) 0.0145(16) 0.0006(16) -0.0006(14)
C14 0.051(2) 0.0273(16) 0.061(2) -0.0079(16) 0.041(2) -0.0040(16)
C15 0.052(2) 0.0433(19) 0.0234(16) 0.0043(14) 0.0082(16) -0.0117(17)
C21 0.0130(14) 0.0209(13) 0.0231(14) -0.0004(11) 0.0080(12) -0.0022(11)
C22 0.0165(14) 0.0235(13) 0.0225(14) -0.0010(11) 0.0052(12) -0.0011(12)
C23 0.0214(16) 0.0274(15) 0.0302(16) 0.0019(12) 0.0039(13) -0.0022(13)
C24 0.0230(16) 0.0230(14) 0.0418(18) 0.0024(13) 0.0090(14) 0.0045(13)
C25 0.0199(15) 0.0224(14) 0.0361(17) -0.0066(12) 0.0139(13) -0.0043(12)
C26 0.0161(14) 0.0260(14) 0.0240(14) -0.0023(12) 0.0080(12) -0.0050(12)
C32 0.0213(16) 0.0349(16) 0.0245(15) -0.0032(12) 0.0029(13) -0.0011(13)
C33 0.033(2) 0.0398(18) 0.040(2) 0.0062(15) -0.0018(16) 0.0100(16)
C35 0.036(2) 0.0311(17) 0.047(2) -0.0136(15) 0.0198(17) -0.0017(15)
C36 0.0303(18) 0.0431(19) 0.0241(16) -0.0076(13) 0.0084(14) 0.0016(15)
C41 0.047(3) 0.037(2) 0.091(4) 0.004(2) 0.025(3) 0.0015(19)
C42 0.076(3) 0.047(2) 0.063(3) 0.019(2) 0.038(3) 0.032(2)
C43 0.066(3) 0.048(2) 0.042(2) -0.0088(18) 0.000(2) 0.030(2)
C44 0.036(2) 0.0369(19) 0.072(3) -0.0032(19) 0.006(2) 0.0035(17)
C45 0.043(2) 0.046(2) 0.043(2) 0.0077(16) 0.0148(18) 0.0117(18)
C46 0.041(2) 0.040(2) 0.055(2) -0.0107(17) -0.0036(19) 0.0114(18)

loop_
_atom_type_symbol
_atom_type_description
_atom_type_scat_dispersion_real
_atom_type_scat_dispersion_imag
_atom_type_scat_source
C C 0.0033 0.0016 'International Tables Vol C Tables 4.2.6.8 and 6.1.1.4'
H H 0.0000 0.0000 'International Tables Vol C Tables 4.2.6.8 and 6.1.1.4'
B B 0.0013 0.0007 'International Tables Vol C Tables 4.2.6.8 and 6.1.1.4'
Cl Cl 0.1484 0.1585 'International Tables Vol C Tables 4.2.6.8 and 6.1.1.4'
Ir Ir -1.4442 7.9887 'International Tables Vol C Tables 4.2.6.8 and 6.1.1.4'

loop_
_geom_angle_atom_site_label_1
_geom_angle_atom_site_label_2
_geom_angle_atom_site_label_3
_geom_angle
C4 Ir1 C1 64.70(11)
C4 Ir1 C5 38.43(11)
C1 Ir1 C5 38.46(10)
C4 Ir1 C3 38.71(11)
C1 Ir1 C3 64.60(10)
C5 Ir1 C3 64.36(11)
C4 Ir1 B1 157.06(12)
C1 Ir1 B1 107.35(11)
C5 Ir1 B1 121.90(12)
C3 Ir1 B1 159.85(11)
C4 Ir1 C2 63.96(11)
C1 Ir1 C2 38.57(10)
C5 Ir1 C2 63.88(10)
C3 Ir1 C2 37.85(11)
B1 Ir1 C2 124.40(11)
C4 Ir1 Cl1 96.54(8)
C1 Ir1 Cl1 159.20(8)
C5 Ir1 Cl1 129.50(8)
C3 Ir1 Cl1 95.30(7)
B1 Ir1 Cl1 93.40(8)
C2 Ir1 Cl1 126.49(8)
C4 Ir1 H102 120.6(11)
C1 Ir1 H102 109.8(10)
C5 Ir1 H102 98.5(11)
C3 Ir1 H102 159.3(11)
B1 Ir1 H102 39.3(11)
C2 Ir1 H102 146.4(11)
Cl1 Ir1 H102 87.0(11)
C4 Ir1 H101 161.7(11)
C1 Ir1 H101 108.0(9)
C5 Ir1 H101 143.3(10)
C3 Ir1 H101 123.2(11)
B1 Ir1 H101 39.2(11)
C2 Ir1 H101 99.5(10)
Cl1 Ir1 H101 87.1(10)
H102 Ir1 H101 77.4(15)
C21 B1 Cl2 113.8(2)
C21 B1 Ir1 122.05(19)
Cl2 B1 Ir1 124.14(17)
C21 B1 H102 116.2(13)
Cl2 B1 H102 104.8(13)
Ir1 B1 H102 50.1(13)
C21 B1 H101 117.0(12)
Cl2 B1 H101 106.9(12)
Ir1 B1 H101 47.6(13)
H102 B1 H101 96.1(19)
C5 C1 C2 107.0(2)
C5 C1 C11 126.1(3)
C2 C1 C11 126.5(3)
C5 C1 Ir1 71.00(15)
C2 C1 Ir1 71.17(15)
C11 C1 Ir1 128.6(2)
C3 C2 C1 109.2(2)
C3 C2 C12 125.9(3)
C1 C2 C12 124.9(3)
C3 C2 Ir1 71.01(15)
C1 C2 Ir1 70.26(15)
C12 C2 Ir1 126.5(2)
C2 C3 C4 107.5(2)
C2 C3 C13 126.9(3)
C4 C3 C13 125.5(3)
C2 C3 Ir1 71.14(16)
C4 C3 Ir1 70.13(16)
C13 C3 Ir1 126.8(2)
C4 C5 C1 108.4(2)
C4 C5 C15 125.9(3)
C1 C5 C15 125.7(3)
C4 C5 Ir1 70.43(16)
C1 C5 Ir1 70.54(15)
C15 C5 Ir1 126.5(2)
C5 C4 C3 107.9(2)
C5 C4 C14 126.9(3)
C3 C4 C14 125.2(3)
C5 C4 Ir1 71.14(16)
C3 C4 Ir1 71.17(16)
C14 C4 Ir1 124.7(2)
C1 C11 H11A 109.5
C1 C11 H11B 109.5
H11A C11 H11B 109.5
C1 C11 H11C 109.5
H11A C11 H11C 109.5
H11B C11 H11C 109.5
C2 C12 H12A 109.5
C2 C12 H12B 109.5
H12A C12 H12B 109.5
C2 C12 H12C 109.5
H12A C12 H12C 109.5
H12B C12 H12C 109.5
C3 C13 H13A 109.5
C3 C13 H13B 109.5
H13A C13 H13B 109.5
C3 C13 H13C 109.5
H13A C13 H13C 109.5
H13B C13 H13C 109.5
C4 C14 H14A 109.5
C4 C14 H14B 109.5
H14A C14 H14B 109.5
C4 C14 H14C 109.5
H14A C14 H14C 109.5
H14B C14 H14C 109.5
C5 C15 H15A 109.5
C5 C15 H15B 109.5
H15A C15 H15B 109.5
C5 C15 H15C 109.5
H15A C15 H15C 109.5
H15B C15 H15C 109.5
C26 C21 C22 119.5(2)
C26 C21 B1 121.0(2)
C22 C21 B1 119.5(2)
C23 C22 C21 120.2(3)
C23 C22 C32 119.6(2)
C21 C22 C32 120.1(2)
C22 C23 C24 118.9(3)
C22 C23 C33 122.0(3)
C24 C23 C33 119.2(3)
C25 C24 C23 122.5(3)
C25 C24 H24 118.7
C23 C24 H24 118.7
C24 C25 C26 118.7(3)
C24 C25 C35 119.6(3)
C26 C25 C35 121.7(3)
C25 C26 C21 120.2(3)
C25 C26 C36 118.4(3)
C21 C26 C36 121.4(3)
C22 C32 H32A 109.5
C22 C32 H32B 109.5
H32A C32 H32B 109.5
C22 C32 H32C 109.5
H32A C32 H32C 109.5
H32B C32 H32C 109.5
C23 C33 H33A 109.5
C23 C33 H33B 109.5
H33A C33 H33B 109.5
C23 C33 H33C 109.5
H33A C33 H33C 109.5
H33B C33 H33C 109.5
C25 C35 H35A 109.5
C25 C35 H35B 109.5
H35A C35 H35B 109.5
C25 C35 H35C 109.5
H35A C35 H35C 109.5
H35B C35 H35C 109.5
C26 C36 H36A 109.5
C26 C36 H36B 109.5
H36A C36 H36B 109.5
C26 C36 H36C 109.5
H36A C36 H36C 109.5
H36B C36 H36C 109.5
C46 C41 C42 120.1(4)
C46 C41 H41 120.0
C42 C41 H41 120.0
C43 C42 C41 120.0(4)
C43 C42 H42 120.0
C41 C42 H42 120.0
C42 C43 C44 119.8(4)
C42 C43 H43 120.1
C44 C43 H43 120.1
C43 C44 C45 119.7(4)
C43 C44 H44 120.2
C45 C44 H44 120.2
C46 C45 C44 119.8(4)
C46 C45 H45 120.1
C44 C45 H45 120.1
C45 C46 C41 120.7(4)
C45 C46 H46 119.7
C41 C46 H46 119.7

loop_
_geom_bond_atom_site_label_1
_geom_bond_atom_site_label_2
_geom_bond_distance
Ir1 C4 2.177(3)
Ir1 C1 2.181(3)
Ir1 C5 2.187(3)
Ir1 C3 2.191(3)
Ir1 B1 2.191(3)
Ir1 C2 2.193(3)
Ir1 Cl1 2.3771(8)
Ir1 H102 1.68(3)
Ir1 H101 1.62(3)
B1 C21 1.582(4)
B1 Cl2 1.828(3)
B1 H102 1.39(3)
B1 H101 1.39(3)
C1 C5 1.439(4)
C1 C2 1.445(4)
C1 C11 1.507(4)
C2 C3 1.422(4)
C2 C12 1.512(4)
C3 C4 1.448(4)
C3 C13 1.501(4)
C5 C4 1.436(4)
C5 C15 1.501(4)
C4 C14 1.491(4)
C11 H11A 0.9800
C11 H11B 0.9800
C11 H11C 0.9800
C12 H12A 0.9800
C12 H12B 0.9800
C12 H12C 0.9800
C13 H13A 0.9800
C13 H13B 0.9800
C13 H13C 0.9800
C14 H14A 0.9800
C14 H14B 0.9800
C14 H14C 0.9800
C15 H15A 0.9800
C15 H15B 0.9800
C15 H15C 0.9800
C21 C26 1.409(4)
C21 C22 1.418(4)
C22 C23 1.390(4)
C22 C32 1.526(4)
C23 C24 1.397(4)
C23 C33 1.517(4)
C24 C25 1.388(4)
C24 H24 0.9500
C25 C26 1.405(4)
C25 C35 1.514(4)
C26 C36 1.519(4)
C32 H32A 0.9800
C32 H32B 0.9800
C32 H32C 0.9800
C33 H33A 0.9800
C33 H33B 0.9800
C33 H33C 0.9800
C35 H35A 0.9800
C35 H35B 0.9800
C35 H35C 0.9800
C36 H36A 0.9800
C36 H36B 0.9800
C36 H36C 0.9800
C41 C46 1.368(6)
C41 C42 1.376(6)
C41 H41 0.9500
C42 C43 1.368(6)
C42 H42 0.9500
C43 C44 1.384(6)
C43 H43 0.9500
C44 C45 1.387(5)
C44 H44 0.9500
C45 C46 1.358(5)
C45 H45 0.9500
C46 H46 0.9500

loop_
_geom_torsion_atom_site_label_1
_geom_torsion_atom_site_label_2
_geom_torsion_atom_site_label_3
_geom_torsion_atom_site_label_4
_geom_torsion
C5 C1 C2 C3 1.8(3)
C11 C1 C2 C3 174.8(3)
Ir1 C1 C2 C3 -60.61(19)
C5 C1 C2 C12 -176.3(3)
C11 C1 C2 C12 -3.3(5)
Ir1 C1 C2 C12 121.3(3)
C5 C1 C2 Ir1 62.37(19)
C11 C1 C2 Ir1 -124.6(3)
C1 C2 C3 C4 -0.9(3)
C12 C2 C3 C4 177.2(3)
Ir1 C2 C3 C4 -61.02(19)
C1 C2 C3 C13 -177.5(3)
C12 C2 C3 C13 0.6(5)
Ir1 C2 C3 C13 122.4(3)
C1 C2 C3 Ir1 60.14(19)
C12 C2 C3 Ir1 -121.8(3)
C2 C1 C5 C4 -2.0(3)
C11 C1 C5 C4 -175.1(3)
Ir1 C1 C5 C4 60.52(19)
C2 C1 C5 C15 176.0(3)
C11 C1 C5 C15 2.9(5)
Ir1 C1 C5 C15 -121.5(3)
C2 C1 C5 Ir1 -62.49(19)
C11 C1 C5 Ir1 124.4(3)
C1 C5 C4 C3 1.5(3)
C15 C5 C4 C3 -176.5(3)
Ir1 C5 C4 C3 62.04(19)
C1 C5 C4 C14 179.7(3)
C15 C5 C4 C14 1.7(5)
Ir1 C5 C4 C14 -119.7(3)
C1 C5 C4 Ir1 -60.59(19)
C15 C5 C4 Ir1 121.4(3)
C2 C3 C4 C5 -0.4(3)
C13 C3 C4 C5 176.3(3)
Ir1 C3 C4 C5 -62.0(2)
C2 C3 C4 C14 -178.6(3)
C13 C3 C4 C14 -1.9(5)
Ir1 C3 C4 C14 119.7(3)
C2 C3 C4 Ir1 61.68(19)
C13 C3 C4 Ir1 -121.6(3)
Cl2 B1 C21 C26 -93.4(3)
Ir1 B1 C21 C26 87.2(3)
Cl2 B1 C21 C22 87.3(3)
Ir1 B1 C21 C22 -92.1(3)
C26 C21 C22 C23 -2.0(4)
B1 C21 C22 C23 177.3(3)
C26 C21 C22 C32 177.8(3)
B1 C21 C22 C32 -2.9(4)
C21 C22 C23 C24 1.2(4)
C32 C22 C23 C24 -178.6(3)
C21 C22 C23 C33 -179.3(3)
C32 C22 C23 C33 0.9(4)
C22 C23 C24 C25 -0.2(5)
C33 C23 C24 C25 -179.7(3)
C23 C24 C25 C26 -0.1(5)
C23 C24 C25 C35 179.2(3)
C24 C25 C26 C21 -0.7(4)
C35 C25 C26 C21 -180.0(3)
C24 C25 C26 C36 179.0(3)
C35 C25 C26 C36 -0.3(4)
C22 C21 C26 C25 1.7(4)
B1 C21 C26 C25 -177.6(3)
C22 C21 C26 C36 -177.9(3)
B1 C21 C26 C36 2.8(4)
C46 C41 C42 C43 0.3(6)
C41 C42 C43 C44 0.2(6)
C42 C43 C44 C45 -0.9(6)
C43 C44 C45 C46 1.3(5)
C44 C45 C46 C41 -0.9(6)
C42 C41 C46 C45 0.1(6)
